data_2201426
loop_
_publ_author_name
'Schumann, Herbert'
'Dechert, Sebastian'
'Pestova, Irina I.'
'Bochkarev, Mikhail N.'

_publ_section_title
Bis[\m-\h^5^:\h^1^-2-(cyclopentadienyl)ethoxy]bis[(\h^5^-cyclopentadienyl)(1,2-dimethoxyethane-\k<i>O</i>)yttrium]
_journal_issue 12
_journal_name_full 'Acta Crystallographica Section E'
_journal_page_first m707
_journal_page_last m709
_journal_paper_doi 10.1107/S1600536802020159
_journal_volume 58
_journal_year 2002
_chemical_formula_iupac '[Y2 (C5 H5)2 (C7 H8 O)2 (C4 H10 O2)2]'
_chemical_formula_moiety 'C32 H46 O6 Y2'
_chemical_formula_sum 'C32 H46 O6 Y2'
_chemical_formula_weight 704.51
_chemical_melting_point 385
_chemical_name_common
;
Bis{[\m-\h^5^:\h^1^-2-(cyclopentadienyl)ethoxy](1,2-dimethoxyethane-O)
(\h^5^-cyclopentadienyl)yttrium}
;
_space_group_IT_number 14
_symmetry_cell_setting monoclinic
_symmetry_space_group_name_Hall '-P 2yn'
_symmetry_space_group_name_H-M 'P 1 21/n 1'
_atom_sites_solution_hydrogens geom
_atom_sites_solution_primary direct
_atom_sites_solution_secondary difmap
_cell_angle_alpha 90.00
_cell_angle_beta 92.7510(10)
_cell_angle_gamma 90.00
_cell_formula_units_Z 2
_cell_length_a 8.6073(2)
_cell_length_b 11.21460(10)
_cell_length_c 15.78400(10)
_cell_measurement_reflns_used 5194
_cell_measurement_temperature 173(2)
_cell_measurement_theta_max 30.60
_cell_measurement_theta_min 2.23
_cell_volume 1521.83(4)
_computing_cell_refinement 'SAINT (Siemens, 1995)'
_computing_data_collection 'SMART (Siemens, 1995)'
_computing_data_reduction SAINT
_computing_molecular_graphics 'ZORTEP (Zsolnai, Pritzkow, 1994)'
_computing_publication_material SHELXL97
_computing_structure_refinement 'SHELXL97 (Sheldrick, 1997)'
_computing_structure_solution 'SHELXS97 (Sheldrick, 1990)'
_diffrn_ambient_temperature 173(2)
_diffrn_measured_fraction_theta_full 0.996
_diffrn_measured_fraction_theta_max 0.996
_diffrn_measurement_device_type 'Siemens SMART CCD'
_diffrn_measurement_method \w
_diffrn_radiation_monochromator graphite
_diffrn_radiation_source 'fine-focus sealed tube'
_diffrn_radiation_type MoK\a
_diffrn_radiation_wavelength 0.71073
_diffrn_reflns_av_R_equivalents 0.0808
_diffrn_reflns_av_sigmaI/netI 0.0848
_diffrn_reflns_limit_h_max 11
_diffrn_reflns_limit_h_min -10
_diffrn_reflns_limit_k_max 14
_diffrn_reflns_limit_k_min -13
_diffrn_reflns_limit_l_max 20
_diffrn_reflns_limit_l_min -15
_diffrn_reflns_number 11359
_diffrn_reflns_theta_full 27.50
_diffrn_reflns_theta_max 27.50
_diffrn_reflns_theta_min 2.23
_diffrn_standards_decay_% none
_diffrn_standards_number 0
_exptl_absorpt_coefficient_mu 3.836
_exptl_absorpt_correction_T_max 0.658790
_exptl_absorpt_correction_T_min 0.447715
_exptl_absorpt_correction_type multi-scan
_exptl_absorpt_process_details '(SADABS; Sheldrick, 1996)'
_exptl_crystal_colour colorless
_exptl_crystal_density_diffrn 1.537
_exptl_crystal_density_method 'not measured'
_exptl_crystal_description block
_exptl_crystal_F_000 728
_exptl_crystal_size_max 0.40
_exptl_crystal_size_mid 0.38
_exptl_crystal_size_min 0.30
_refine_diff_density_max 0.592
_refine_diff_density_min -0.474
_refine_ls_extinction_method none
_refine_ls_goodness_of_fit_ref 1.007
_refine_ls_hydrogen_treatment constr
_refine_ls_matrix_type full
_refine_ls_number_parameters 183
_refine_ls_number_reflns 3482
_refine_ls_number_restraints 0
_refine_ls_restrained_S_all 1.007
_refine_ls_R_factor_all 0.0779
_refine_ls_R_factor_gt 0.0446
_refine_ls_shift/su_max <0.001
_refine_ls_shift/su_mean 0.000
_refine_ls_structure_factor_coef Fsqd
_refine_ls_weighting_details 'calc w = 1/[\s^2^(Fo^2^)+(0.0324P)^2^] where P = (Fo^2^+2Fc^2^)/3'
_refine_ls_weighting_scheme calc
_refine_ls_wR_factor_gt 0.0785
_refine_ls_wR_factor_ref 0.0877
_reflns_number_gt 2489
_reflns_number_total 3482
_reflns_threshold_expression I>2\s(I)
_cod_data_source_file cm6023.cif
_cod_data_source_block I
_cod_original_sg_symbol_H-M 'P 21/n'
_cod_database_code 2201426

loop_
_symmetry_equiv_pos_as_xyz
'x, y, z'
'-x+1/2, y+1/2, -z+1/2'
'-x, -y, -z'
'x-1/2, -y-1/2, z-1/2'

loop_
_atom_site_label
_atom_site_fract_x
_atom_site_fract_y
_atom_site_fract_z
_atom_site_U_iso_or_equiv
_atom_site_adp_type
_atom_site_calc_flag
_atom_site_refinement_flags
_atom_site_occupancy
_atom_site_disorder_assembly
_atom_site_disorder_group
_atom_site_type_symbol
Y 0.61001(3) 0.60490(3) 0.57293(2) 0.01504(10) Uani d . 1 . . Y
O1 0.6236(2) 0.43653(19) 0.49266(16) 0.0176(5) Uani d . 1 . . O
O2 0.4196(3) 0.7076(2) 0.66086(16) 0.0205(6) Uani d . 1 . . O
O3 0.1975(3) 0.9047(2) 0.65997(17) 0.0264(6) Uani d . 1 . . O
C1 0.7646(4) 0.4285(3) 0.6556(2) 0.0191(8) Uani d . 1 . . C
C2 0.6467(4) 0.4592(3) 0.7104(3) 0.0226(8) Uani d . 1 . . C
H2 0.5603 0.4129 0.7214 0.080 Uiso calc R 1 . . H
C3 0.6819(4) 0.5724(3) 0.7457(3) 0.0247(8) Uani d . 1 . . C
H3 0.6242 0.6126 0.7851 0.080 Uiso calc R 1 . . H
C4 0.8188(4) 0.6136(3) 0.7112(3) 0.0271(8) Uani d . 1 . . C
H4 0.8672 0.6863 0.7229 0.080 Uiso calc R 1 . . H
C5 0.8702(4) 0.5249(3) 0.6555(3) 0.0230(8) Uani d . 1 . . C
H5 0.9586 0.5293 0.6240 0.080 Uiso calc R 1 . . H
C6 0.7703(4) 0.3210(3) 0.5991(3) 0.0230(8) Uani d . 1 . . C
H6A 0.6871 0.2665 0.6120 0.080 Uiso calc R 1 . . H
H6B 0.8685 0.2798 0.6094 0.080 Uiso calc R 1 . . H
C7 0.7530(4) 0.3583(3) 0.5068(3) 0.0220(8) Uani d . 1 . . C
H7A 0.8473 0.3982 0.4908 0.080 Uiso calc R 1 . . H
H7B 0.7387 0.2881 0.4714 0.080 Uiso calc R 1 . . H
C8 0.8032(4) 0.6905(3) 0.4585(3) 0.0261(9) Uani d . 1 . . C
H8 0.8673 0.6344 0.4344 0.080 Uiso calc R 1 . . H
C9 0.8391(4) 0.7565(3) 0.5322(3) 0.0250(9) Uani d . 1 . . C
H9 0.9312 0.7521 0.5654 0.080 Uiso calc R 1 . . H
C10 0.7114(4) 0.8306(3) 0.5472(3) 0.0257(9) Uani d . 1 . . C
H10 0.7037 0.8835 0.5922 0.080 Uiso calc R 1 . . H
C11 0.5971(4) 0.8102(3) 0.4818(3) 0.0240(9) Uani d . 1 . . C
H11 0.5008 0.8477 0.4759 0.080 Uiso calc R 1 . . H
C12 0.6536(4) 0.7235(3) 0.4271(3) 0.0231(8) Uani d . 1 . . C
H12 0.6016 0.6933 0.3787 0.080 Uiso calc R 1 . . H
C13 0.2977(4) 0.6365(3) 0.6945(3) 0.0288(9) Uani d . 1 . . C
H13A 0.3226 0.6195 0.7532 0.080 Uiso calc R 1 . . H
H13B 0.2881 0.5631 0.6634 0.080 Uiso calc R 1 . . H
H13C 0.2013 0.6794 0.6893 0.080 Uiso calc R 1 . . H
C14 0.4408(4) 0.8195(3) 0.7056(3) 0.0250(9) Uani d . 1 . . C
H14A 0.5510 0.8366 0.7133 0.080 Uiso calc R 1 . . H
H14B 0.3983 0.8131 0.7612 0.080 Uiso calc R 1 . . H
C15 0.3619(4) 0.9197(3) 0.6575(3) 0.0275(9) Uani d . 1 . . C
H15A 0.3923 0.9955 0.6829 0.080 Uiso calc R 1 . . H
H15B 0.3926 0.9195 0.5992 0.080 Uiso calc R 1 . . H
C16 0.1182(4) 0.9757(3) 0.5971(3) 0.0306(10) Uani d . 1 . . C
H16A 0.1458 1.0579 0.6056 0.080 Uiso calc R 1 . . H
H16B 0.0080 0.9664 0.6014 0.080 Uiso calc R 1 . . H
H16C 0.1472 0.9507 0.5419 0.080 Uiso calc R 1 . . H

loop_
_atom_site_aniso_label
_atom_site_aniso_U_11
_atom_site_aniso_U_22
_atom_site_aniso_U_33
_atom_site_aniso_U_12
_atom_site_aniso_U_13
_atom_site_aniso_U_23
Y 0.01198(15) 0.01404(15) 0.01890(18) -0.00055(14) -0.00144(11) 0.00072(17)
O1 0.0129(11) 0.0167(11) 0.0231(15) 0.0003(9) -0.0015(10) -0.0002(10)
O2 0.0196(12) 0.0203(12) 0.0218(16) 0.0007(10) 0.0023(11) -0.0031(11)
O3 0.0197(12) 0.0256(13) 0.0340(17) 0.0022(11) 0.0017(11) 0.0055(13)
C1 0.0187(17) 0.0176(17) 0.020(2) 0.0036(13) -0.0071(15) 0.0005(14)
C2 0.0223(18) 0.0236(19) 0.021(2) 0.0016(15) -0.0037(16) 0.0033(16)
C3 0.0281(19) 0.029(2) 0.017(2) 0.0052(15) -0.0046(16) -0.0032(16)
C4 0.0290(19) 0.0221(18) 0.029(2) -0.0010(17) -0.0105(17) -0.0001(18)
C5 0.0162(17) 0.0273(19) 0.025(2) 0.0048(15) -0.0025(16) 0.0025(17)
C6 0.0213(18) 0.0183(17) 0.029(2) 0.0027(14) -0.0044(16) 0.0029(17)
C7 0.0159(17) 0.0219(17) 0.028(2) 0.0025(13) -0.0019(16) 0.0000(16)
C8 0.0213(18) 0.0217(18) 0.036(3) -0.0035(15) 0.0107(17) 0.0041(18)
C9 0.0173(17) 0.0214(18) 0.036(3) -0.0072(14) 0.0001(16) 0.0061(18)
C10 0.0230(19) 0.0185(18) 0.036(3) -0.0080(15) 0.0041(17) 0.0000(17)
C11 0.0201(18) 0.0163(17) 0.036(3) -0.0037(14) 0.0037(17) 0.0066(17)
C12 0.0229(19) 0.0224(18) 0.024(2) -0.0097(15) 0.0021(16) 0.0057(16)
C13 0.030(2) 0.026(2) 0.031(3) -0.0033(15) 0.0070(18) 0.0061(17)
C14 0.0239(19) 0.0285(19) 0.023(2) 0.0009(16) -0.0005(16) -0.0092(17)
C15 0.0223(18) 0.023(2) 0.037(3) -0.0028(15) 0.0023(17) -0.0040(17)
C16 0.030(2) 0.028(2) 0.034(3) 0.0010(16) -0.0020(19) 0.0007(18)

loop_
_atom_type_symbol
_atom_type_description
_atom_type_scat_dispersion_real
_atom_type_scat_dispersion_imag
_atom_type_scat_source
C C 0.0033 0.0016 'International Tables Vol C Tables 4.2.6.8 and 6.1.1.4'
H H 0.0000 0.0000 'International Tables Vol C Tables 4.2.6.8 and 6.1.1.4'
O O 0.0106 0.0060 'International Tables Vol C Tables 4.2.6.8 and 6.1.1.4'
Y Y -2.7962 3.5667 'International Tables Vol C Tables 4.2.6.8 and 6.1.1.4'

loop_
_geom_angle_atom_site_label_1
_geom_angle_atom_site_label_2
_geom_angle_atom_site_label_3
_geom_angle_site_symmetry_1
_geom_angle_site_symmetry_3
_geom_angle
_geom_angle_publ_flag
Cg1 Y Cg2 . . 120.80(6) yes
Cg1 Y O1 . . 94.49(7) yes
Cg1 Y O1 . 3_666 133.80(7) yes
Cg1 Y O2 . . 93.85(7) yes
Cg2 Y O1 . . 105.56(7) yes
Cg2 Y O1 . 3_666 105.33(7) yes
Cg2 Y O2 . . 104.72(7) yes
O1 Y O1 3_666 . 69.17(9) yes
O1 Y O2 3_666 . 75.83(8) yes
O1 Y O2 . . 138.45(8) yes
O1 Y C1 3_666 . 118.62(9) no
O1 Y C1 . . 67.84(10) no
O2 Y C1 . . 113.26(10) no
O1 Y C5 3_666 . 148.55(10) no
O1 Y C5 . . 85.94(10) no
O2 Y C5 . . 116.14(10) no
C1 Y C5 . . 30.46(10) no
O1 Y C8 3_666 . 109.27(11) no
O1 Y C8 . . 82.67(10) no
O2 Y C8 . . 130.98(9) no
C1 Y C8 . . 106.34(11) no
C5 Y C8 . . 85.25(12) no
O1 Y C12 3_666 . 82.43(10) no
O1 Y C12 . . 85.48(10) no
O2 Y C12 . . 111.75(10) no
C1 Y C12 . . 133.70(11) no
C5 Y C12 . . 115.50(11) no
C8 Y C12 . . 30.25(11) no
O1 Y C9 3_666 . 131.44(11) no
O1 Y C9 . . 109.33(10) no
O2 Y C9 . . 110.47(10) no
C1 Y C9 . . 103.21(11) no
C5 Y C9 . . 74.04(11) no
C8 Y C9 . . 30.10(12) no
C12 Y C9 . . 49.83(12) no
O1 Y C10 3_666 . 114.06(10) no
O1 Y C10 . . 131.59(10) no
O2 Y C10 . . 82.89(9) no
C1 Y C10 . . 127.15(11) no
C5 Y C10 . . 96.73(11) no
C8 Y C10 . . 49.71(11) no
C12 Y C10 . . 49.79(12) no
C9 Y C10 . . 30.11(10) no
O1 Y C11 3_666 . 85.35(10) no
O1 Y C11 . . 114.19(11) no
O2 Y C11 . . 83.75(9) no
C1 Y C11 . . 152.71(10) no
C5 Y C11 . . 123.47(11) no
C8 Y C11 . . 49.63(10) no
C12 Y C11 . . 30.03(11) no
C9 Y C11 . . 49.66(11) no
C10 Y C11 . . 30.12(12) no
O1 Y C2 3_666 . 107.90(10) no
O1 Y C2 . . 86.48(10) no
O2 Y C2 . . 83.54(9) no
C1 Y C2 . . 30.13(10) no
C5 Y C2 . . 49.61(11) no
C8 Y C2 . . 134.23(11) no
C12 Y C2 . . 163.63(11) no
C9 Y C2 . . 120.58(12) no
C10 Y C2 . . 130.78(12) no
C11 Y C2 . . 158.72(12) no
O1 Y C4 3_666 . 153.91(11) no
O1 Y C4 . . 114.80(10) no
O2 Y C4 . . 87.92(10) no
C1 Y C4 . . 49.73(11) no
C5 Y C4 . . 29.99(11) no
C8 Y C4 . . 96.80(12) no
C12 Y C4 . . 123.00(11) no
C9 Y C4 . . 73.23(12) no
C10 Y C4 . . 83.32(12) no
C11 Y C4 . . 113.43(11) no
C2 Y C4 . . 49.09(11) no
O1 Y C3 3_666 . 124.75(10) no
O1 Y C3 . . 114.83(10) no
O2 Y C3 . . 68.62(9) no
C1 Y C3 . . 49.30(10) no
C5 Y C3 . . 48.93(11) no
C8 Y C3 . . 125.98(12) no
C12 Y C3 . . 149.75(11) no
C9 Y C3 . . 100.62(12) no
C10 Y C3 . . 102.12(12) no
C11 Y C3 . . 129.05(11) no
C2 Y C3 . . 29.69(10) no
C4 Y C3 . . 29.20(11) no
O1 Y Y 3_666 3_666 34.71(6) no
O1 Y Y . 3_666 34.46(5) no
O2 Y Y . 3_666 107.93(6) no
C1 Y Y . 3_666 93.45(7) no
C5 Y Y . 3_666 118.25(8) no
C8 Y Y . 3_666 97.01(9) no
C12 Y Y . 3_666 82.66(8) no
C9 Y Y . 3_666 127.03(9) no
C10 Y Y . 3_666 130.63(9) no
C11 Y Y . 3_666 101.57(8) no
C2 Y Y . 3_666 98.55(8) no
C4 Y Y . 3_666 143.06(8) no
C3 Y Y . 3_666 126.94(7) no
C7 O1 Y . 3_666 127.9(2) no
C7 O1 Y . . 118.9(2) no
Y O1 Y 3_666 . 110.83(9) no
C13 O2 C14 . . 112.2(3) no
C13 O2 Y . . 117.5(2) no
C14 O2 Y . . 127.19(19) no
C16 O3 C15 . . 111.0(3) no
C2 C1 C5 . . 107.3(3) no
C2 C1 C6 . . 127.3(3) no
C5 C1 C6 . . 125.0(3) no
C2 C1 Y . . 76.3(2) no
C5 C1 Y . . 74.89(19) no
C6 C1 Y . . 109.4(2) no
C1 C2 C3 . . 108.3(3) no
C1 C2 Y . . 73.5(2) no
C3 C2 Y . . 77.9(2) no
C1 C2 H2 . . 125.8 no
C3 C2 H2 . . 125.8 no
Y C2 H2 . . 114.9 no
C4 C3 C2 . . 108.1(3) no
C4 C3 Y . . 74.2(2) no
C2 C3 Y . . 72.4(2) no
C4 C3 H3 . . 126.0 no
C2 C3 H3 . . 126.0 no
Y C3 H3 . . 119.3 no
C3 C4 C5 . . 107.8(3) no
C3 C4 Y . . 76.6(2) no
C5 C4 Y . . 72.2(2) no
C3 C4 H4 . . 126.1 no
C5 C4 H4 . . 126.1 no
Y C4 H4 . . 117.1 no
C4 C5 C1 . . 108.5(3) no
C4 C5 Y . . 77.8(2) no
C1 C5 Y . . 74.65(19) no
C4 C5 H5 . . 125.8 no
C1 C5 H5 . . 125.8 no
Y C5 H5 . . 114.0 no
C1 C6 C7 . . 110.1(3) no
C1 C6 H6A . . 109.6 no
C7 C6 H6A . . 109.6 no
C1 C6 H6B . . 109.6 no
C7 C6 H6B . . 109.6 no
H6A C6 H6B . . 108.2 no
O1 C7 C6 . . 111.1(3) no
O1 C7 H7A . . 109.4 no
C6 C7 H7A . . 109.4 no
O1 C7 H7B . . 109.4 no
C6 C7 H7B . . 109.4 no
H7A C7 H7B . . 108.0 no
C9 C8 C12 . . 108.4(3) no
C9 C8 Y . . 75.5(2) no
C12 C8 Y . . 75.3(2) no
C9 C8 H8 . . 125.8 no
C12 C8 H8 . . 125.8 no
Y C8 H8 . . 115.6 no
C8 C9 C10 . . 108.0(3) no
C8 C9 Y . . 74.40(19) no
C10 C9 Y . . 75.33(19) no
C8 C9 H9 . . 126.0 no
C10 C9 H9 . . 126.0 no
Y C9 H9 . . 116.4 no
C9 C10 C11 . . 107.7(3) no
C9 C10 Y . . 74.56(19) no
C11 C10 Y . . 74.94(19) no
C9 C10 H10 . . 126.2 no
C11 C10 H10 . . 126.2 no
Y C10 H10 . . 116.5 no
C12 C11 C10 . . 108.2(3) no
C12 C11 Y . . 74.4(2) no
C10 C11 Y . . 74.9(2) no
C12 C11 H11 . . 125.9 no
C10 C11 H11 . . 125.9 no
Y C11 H11 . . 116.8 no
C11 C12 C8 . . 107.7(3) no
C11 C12 Y . . 75.5(2) no
C8 C12 Y . . 74.5(2) no
C11 C12 H12 . . 126.1 no
C8 C12 H12 . . 126.1 no
Y C12 H12 . . 116.0 no
O2 C13 H13A . . 109.5 no
O2 C13 H13B . . 109.5 no
H13A C13 H13B . . 109.5 no
O2 C13 H13C . . 109.5 no
H13A C13 H13C . . 109.5 no
H13B C13 H13C . . 109.5 no
O2 C14 C15 . . 111.1(3) no
O2 C14 H14A . . 109.4 no
C15 C14 H14A . . 109.4 no
O2 C14 H14B . . 109.4 no
C15 C14 H14B . . 109.4 no
H14A C14 H14B . . 108.0 no
O3 C15 C14 . . 108.9(3) no
O3 C15 H15A . . 109.9 no
C14 C15 H15A . . 109.9 no
O3 C15 H15B . . 109.9 no
C14 C15 H15B . . 109.9 no
H15A C15 H15B . . 108.3 no
O3 C16 H16A . . 109.5 no
O3 C16 H16B . . 109.5 no
H16A C16 H16B . . 109.5 no
O3 C16 H16C . . 109.5 no
H16A C16 H16C . . 109.5 no
H16B C16 H16C . . 109.5 no

loop_
_geom_bond_atom_site_label_1
_geom_bond_atom_site_label_2
_geom_bond_site_symmetry_2
_geom_bond_distance
_geom_bond_publ_flag
Y Cg1 . 2.4537(19) yes
Y Cg2 . 2.4260(17) yes
Y O1 3_666 2.265(2) yes
Y O1 . 2.280(2) yes
Y O2 . 2.481(2) yes
Y C1 . 2.687(3) yes
Y C2 . 2.722(4) yes
Y C3 . 2.792(4) yes
Y C4 . 2.761(4) yes
Y C5 . 2.690(3) yes
Y C8 . 2.690(4) yes
Y C9 . 2.704(3) yes
Y C10 . 2.714(3) yes
Y C11 . 2.714(3) yes
Y C12 . 2.700(4) yes
Y Y 3_666 3.7421(7) no
O1 C7 . 1.427(4) no
O1 Y 3_666 2.265(2) no
O2 C13 . 1.440(4) no
O2 C14 . 1.447(4) no
O3 C16 . 1.421(5) no
O3 C15 . 1.427(4) no
C1 C2 . 1.407(5) no
C1 C5 . 1.413(5) no
C1 C6 . 1.502(5) no
C2 C3 . 1.414(5) no
C2 H2 . 0.9300 no
C3 C4 . 1.400(5) no
C3 H3 . 0.9300 no
C4 C5 . 1.412(5) no
C4 H4 . 0.9300 no
C5 H5 . 0.9300 no
C6 C7 . 1.516(5) no
C6 H6A . 0.9700 no
C6 H6B . 0.9700 no
C7 H7A . 0.9700 no
C7 H7B . 0.9700 no
C8 C9 . 1.401(6) no
C8 C12 . 1.406(5) no
C8 H8 . 0.9300 no
C9 C10 . 1.408(5) no
C9 H9 . 0.9300 no
C10 C11 . 1.410(6) no
C10 H10 . 0.9300 no
C11 C12 . 1.403(5) no
C11 H11 . 0.9300 no
C12 H12 . 0.9300 no
C13 H13A . 0.9600 no
C13 H13B . 0.9600 no
C13 H13C . 0.9600 no
C14 C15 . 1.500(5) no
C14 H14A . 0.9700 no
C14 H14B . 0.9700 no
C15 H15A . 0.9700 no
C15 H15B . 0.9700 no
C16 H16A . 0.9600 no
C16 H16B . 0.9600 no
C16 H16C . 0.9600 no
